data_7037101
loop_
_publ_author_name
'Sun, Lei'
'Chen, Hui'
'Ma, Chengbing'
'Chen, Changneng'

_publ_section_title
;
 Dodenuclear [MnLn] clusters with 2-(hydroxymethyl)pyridine: syntheses,
 structures, and magnetic properties.
;
_journal_issue 48
_journal_name_full 'Dalton transactions (Cambridge, England : 2003)'
_journal_page_first 20964
_journal_page_last 20971
_journal_paper_doi 10.1039/c5dt03130c
_journal_volume 44
_journal_year 2015
_chemical_formula_sum 'C120 H99.5 La4 Mn8 N8.5 O51.5'
_chemical_formula_weight 3479.74
_space_group_crystal_system triclinic
_space_group_IT_number 2
_space_group_name_Hall '-P 1'
_space_group_name_H-M_alt 'P -1'
_symmetry_space_group_name_Hall '-P 1'
_symmetry_space_group_name_H-M 'P -1'
_atom_sites_solution_hydrogens geom
_atom_sites_solution_primary direct
_atom_sites_solution_secondary difmap
_audit_block_doi 10.5517/cc143csd
_audit_creation_method SHELXL-2014/7
_audit_update_record
;
2015-11-05 deposited with the CCDC.
2015-11-06 downloaded from the CCDC.
;
_cell_angle_alpha 66.248(2)
_cell_angle_beta 88.795(2)
_cell_angle_gamma 84.011(2)
_cell_formula_units_Z 1
_cell_length_a 14.3054(4)
_cell_length_b 14.7076(4)
_cell_length_c 17.1296(4)
_cell_measurement_reflns_used 17045
_cell_measurement_temperature 100(2)
_cell_measurement_theta_max 28.6970
_cell_measurement_theta_min 3.1240
_cell_volume 3279.89(16)
_computing_cell_refinement
;
CrysAlisPro, Agilent Technologies,
Version 1.171.37.31 (release 14-01-2014 CrysAlis171 .NET)
(compiled Jan 14 2014,18:38:05)
;
_computing_data_collection
;
CrysAlisPro, Agilent Technologies,
Version 1.171.37.31 (release 14-01-2014 CrysAlis171 .NET)
(compiled Jan 14 2014,18:38:05)
;
_computing_data_reduction
;
CrysAlisPro, Agilent Technologies,
Version 1.171.37.31 (release 14-01-2014 CrysAlis171 .NET)
(compiled Jan 14 2014,18:38:05)
;
_computing_molecular_graphics
;
diamond 3.0
;
_computing_publication_material
;
olex2-1.2
;
_computing_structure_refinement 'SHELXL-2014/7 (Sheldrick, 2014)'
_computing_structure_solution 'SHELXL-2014/7 (Sheldrick, 2014)'
_diffrn_ambient_temperature 100(2)
_diffrn_detector_area_resol_mean 10.5594
_diffrn_measured_fraction_theta_full 0.998
_diffrn_measured_fraction_theta_max 0.998
_diffrn_measurement_device_type 'SuperNova, Dual, Cu at zero, Atlas'
_diffrn_measurement_method '\w scans'
_diffrn_radiation_type MoK\a
_diffrn_radiation_wavelength 0.71073
_diffrn_reflns_av_R_equivalents 0.0433
_diffrn_reflns_av_unetI/netI 0.0498
_diffrn_reflns_Laue_measured_fraction_full 0.998
_diffrn_reflns_Laue_measured_fraction_max 0.998
_diffrn_reflns_limit_h_max 17
_diffrn_reflns_limit_h_min -17
_diffrn_reflns_limit_k_max 17
_diffrn_reflns_limit_k_min -17
_diffrn_reflns_limit_l_max 20
_diffrn_reflns_limit_l_min -20
_diffrn_reflns_number 35030
_diffrn_reflns_point_group_measured_fraction_full 0.998
_diffrn_reflns_point_group_measured_fraction_max 0.998
_diffrn_reflns_theta_full 24.997
_diffrn_reflns_theta_max 24.997
_diffrn_reflns_theta_min 2.862
_diffrn_source 'fine-focus sealed tube'
_exptl_absorpt_coefficient_mu 2.105
_exptl_absorpt_correction_T_max 1.00000
_exptl_absorpt_correction_T_min 0.60225
_exptl_absorpt_correction_type multi-scan
_exptl_absorpt_process_details
;
CrysAlisPro, Agilent Technologies,
Version 1.171.37.31 (release 14-01-2014 CrysAlis171 .NET)
(compiled Jan 14 2014,18:38:05)
Empirical absorption correction using spherical harmonics,
 implemented in SCALE3 ABSPACK scaling algorithm.
;
_exptl_crystal_colour black
_exptl_crystal_density_diffrn 1.762
_exptl_crystal_density_method 'not measured'
_exptl_crystal_description block
_exptl_crystal_F_000 1719
_exptl_crystal_preparation 'Magnetic properties'
_exptl_crystal_size_max 0.28
_exptl_crystal_size_mid 0.26
_exptl_crystal_size_min 0.24
_platon_squeeze_details
;
The unit cell contains 0.5 hmpH molecules which have been treated as a diffuse
contribution to the overall scattering without specific atom positions by SQUEEZE/ PLATON.
;
_refine_diff_density_max 1.755
_refine_diff_density_min -1.143
_refine_diff_density_rms 0.130
_refine_ls_extinction_method none
_refine_ls_goodness_of_fit_ref 1.076
_refine_ls_hydrogen_treatment constr
_refine_ls_matrix_type full
_refine_ls_number_parameters 841
_refine_ls_number_reflns 11527
_refine_ls_number_restraints 172
_refine_ls_restrained_S_all 1.121
_refine_ls_R_factor_all 0.0621
_refine_ls_R_factor_gt 0.0475
_refine_ls_shift/su_max 0.001
_refine_ls_shift/su_mean 0.000
_refine_ls_structure_factor_coef Fsqd
_refine_ls_weighting_details 'w=1/[\s^2^(Fo^2^)+(0.0529P)^2^+11.9719P] where P=(Fo^2^+2Fc^2^)/3'
_refine_ls_weighting_scheme calc
_refine_ls_wR_factor_gt 0.1192
_refine_ls_wR_factor_ref 0.1273
_reflns_Friedel_coverage 0.000
_reflns_number_gt 9157
_reflns_number_total 11527
_reflns_threshold_expression 'I > 2\s(I)'
_cod_data_source_file c5dt03130c2.cif
_cod_data_source_block s
_cod_depositor_comments 'Adding full bibliography for 7037101--7037102.cif.'
_cod_original_cell_volume 3279.89(15)
_cod_original_formula_sum 'C120 H99.50 La4 Mn8 N8.50 O51.50'
_cod_database_code 7037101
_shelx_shelxl_version_number 2014/7
_shelx_space_group_comment
;
The symmetry employed for this shelxl refinement is uniquely defined
by the following loop, which should always be used as a source of
symmetry information in preference to the above space-group names.
They are only intended as comments.
;

loop_
_space_group_symop_operation_xyz
'x, y, z'
'-x, -y, -z'

loop_
_atom_site_label
_atom_site_type_symbol
_atom_site_fract_x
_atom_site_fract_y
_atom_site_fract_z
_atom_site_U_iso_or_equiv
_atom_site_adp_type
_atom_site_occupancy
_atom_site_site_symmetry_order
_atom_site_calc_flag
_atom_site_refinement_flags_posn
_atom_site_refinement_flags_adp
_atom_site_refinement_flags_occupancy
_atom_site_disorder_assembly
_atom_site_disorder_group
La1 La 0.62410(3) 0.25654(2) 0.38490(2) 0.03210(11) Uani 1 1 d . . . . .
La2 La 0.70385(2) 0.35560(2) 0.13995(2) 0.02803(11) Uani 1 1 d . . . . .
Mn1 Mn 0.52500(6) 0.48474(5) 0.22665(5) 0.02447(19) Uani 1 1 d . . . . .
Mn2 Mn 0.46982(6) 0.28591(5) 0.21524(5) 0.02508(19) Uani 1 1 d . . . . .
Mn3 Mn 0.47224(6) 0.40692(5) -0.00502(5) 0.0282(2) Uani 1 1 d . . . . .
Mn4 Mn 0.36286(6) 0.49622(6) 0.10180(6) 0.0331(2) Uani 1 1 d . U . . .
O1 O 0.8437(5) 0.3693(6) 0.2145(6) 0.105(2) Uani 1 1 d . . . . .
O3 O 0.7944(3) 0.4823(3) 0.0370(3) 0.0456(11) Uani 1 1 d . . . . .
O4 O 0.7977(5) 0.1867(5) 0.2086(5) 0.093(2) Uani 1 1 d . . . . .
O6 O 0.7440(3) 0.2910(3) 0.0301(3) 0.0395(10) Uani 1 1 d . . . . .
O7 O 0.5847(3) 0.2304(2) 0.1504(2) 0.0260(8) Uani 1 1 d . . . . .
O8 O 0.5296(3) 0.2609(3) 0.0209(2) 0.0366(10) Uani 1 1 d . . . . .
O9 O 0.5249(2) 0.4536(2) -0.1146(2) 0.0259(8) Uani 1 1 d . . . . .
O10 O 0.3571(3) 0.3550(3) -0.0435(3) 0.0392(10) Uani 1 1 d . . . . .
O11 O 0.4061(3) 0.5424(3) -0.0199(3) 0.0318(8) Uani 1 1 d . U . . .
O12 O 0.4253(3) 0.3741(2) 0.1061(2) 0.0280(8) Uani 1 1 d . . . . .
O13 O 0.2436(3) 0.4439(3) 0.1018(3) 0.0451(11) Uani 1 1 d . . . . .
O14 O 0.2919(3) 0.6142(3) 0.1080(3) 0.0410(10) Uani 1 1 d . . . . .
O17 O 0.5597(3) 0.4327(3) 0.3432(2) 0.0329(9) Uani 1 1 d . . . . .
O18 O 0.6649(3) 0.5186(3) 0.1710(2) 0.0280(8) Uani 1 1 d . . . . .
O19 O 0.4778(4) 0.2659(3) 0.4778(3) 0.0540(13) Uani 1 1 d . . . . .
O20 O 0.4306(5) 0.1387(5) 0.5826(4) 0.088(2) Uani 1 1 d . . . . .
O21 O 0.5533(4) 0.1193(4) 0.5135(3) 0.0572(14) Uani 1 1 d . . . . .
O22 O 0.6749(5) 0.2829(6) 0.5204(4) 0.0805(18) Uani 1 1 d . . . . .
O23 O 0.7887(6) 0.1927(6) 0.6091(4) 0.117(3) Uani 1 1 d . . . . .
O24 O 0.7567(5) 0.1580(4) 0.5007(4) 0.0782(18) Uani 1 1 d . . . . .
O25 O 0.5658(3) 0.3574(2) 0.2295(2) 0.0262(8) Uani 1 1 d . . . . .
O26 O 0.4973(3) 0.1953(3) 0.3277(2) 0.0401(10) Uani 1 1 d . . . . .
N1 N 0.7400(6) 0.2095(6) 0.5464(4) 0.077(2) Uani 1 1 d . . . . .
N2 N 0.4857(5) 0.1738(5) 0.5265(4) 0.0562(17) Uani 1 1 d . . . . .
N3 N 0.4935(3) 0.6111(3) 0.2473(3) 0.0293(11) Uani 1 1 d . . . . .
N4 N 0.3877(4) 0.1791(3) 0.2177(3) 0.0333(11) Uani 1 1 d . . . . .
C1 C 0.9081(7) 0.3986(8) 0.3248(7) 0.0860(18) Uani 1 1 d . U . . .
C2 C 0.9050(8) 0.3903(9) 0.4059(8) 0.104(2) Uani 1 1 d . U . . .
H2A H 0.8524 0.3678 0.4380 0.125 Uiso 1 1 calc R U . . .
C3 C 0.9771(9) 0.4143(10) 0.4417(9) 0.118(2) Uani 1 1 d . U . . .
H3A H 0.9786 0.4012 0.4996 0.141 Uiso 1 1 calc R U . . .
C4 C 1.0451(10) 0.4571(11) 0.3910(10) 0.126(2) Uani 1 1 d . U . . .
H4A H 1.0920 0.4762 0.4162 0.152 Uiso 1 1 calc R U . . .
C5 C 1.0560(9) 0.4781(11) 0.3015(10) 0.123(2) Uani 1 1 d . U . . .
H5A H 1.1021 0.5140 0.2671 0.148 Uiso 1 1 calc R U . . .
C6 C 0.9825(8) 0.4338(9) 0.2731(9) 0.106(2) Uani 1 1 d . U . . .
H6A H 0.9865 0.4298 0.2203 0.128 Uiso 1 1 calc R U . . .
C7 C 0.8314(7) 0.3655(8) 0.2892(8) 0.083(2) Uani 1 1 d . U . . .
C8 C 0.8169(8) 0.0297(7) 0.3188(7) 0.0857(19) Uani 1 1 d . U . . .
C9 C 0.9039(9) 0.0068(8) 0.2809(8) 0.110(2) Uani 1 1 d . U . . .
H9A H 0.9278 0.0569 0.2344 0.132 Uiso 1 1 calc R U . . .
C10 C 0.9510(10) -0.0879(9) 0.3130(9) 0.130(3) Uani 1 1 d . U . . .
H10A H 1.0052 -0.1025 0.2875 0.156 Uiso 1 1 calc R U . . .
C11 C 0.9187(12) -0.1554(10) 0.3789(10) 0.141(3) Uani 1 1 d . U . . .
H11A H 0.9556 -0.2164 0.4018 0.169 Uiso 1 1 calc R U . . .
C12 C 0.8434(11) -0.1494(10) 0.4164(10) 0.138(3) Uani 1 1 d . U . . .
H12A H 0.8224 -0.2037 0.4613 0.165 Uiso 1 1 calc R U . . .
C13 C 0.7929(10) -0.0526(9) 0.3844(8) 0.119(3) Uani 1 1 d . U . . .
H13A H 0.7375 -0.0452 0.4117 0.143 Uiso 1 1 calc R U . . .
C14 C 0.7732(8) 0.1285(7) 0.2820(7) 0.077(2) Uani 1 1 d . U . . .
C15 C 0.5931(4) 0.0955(4) 0.1080(4) 0.0281(12) Uani 1 1 d . . . . .
C16 C 0.5898(6) 0.0630(5) 0.0433(5) 0.0525(19) Uani 1 1 d . . . . .
H16A H 0.5694 0.1073 -0.0113 0.063 Uiso 1 1 calc R U . . .
C17 C 0.6176(6) -0.0374(6) 0.0605(6) 0.067(3) Uani 1 1 d . . . . .
H17A H 0.6172 -0.0602 0.0171 0.080 Uiso 1 1 calc R U . . .
C18 C 0.6458(5) -0.1028(5) 0.1427(6) 0.060(2) Uani 1 1 d . . . . .
H18A H 0.6650 -0.1693 0.1540 0.072 Uiso 1 1 calc R U . . .
C19 C 0.6457(6) -0.0715(5) 0.2067(6) 0.062(2) Uani 1 1 d . . . . .
H19A H 0.6623 -0.1167 0.2620 0.074 Uiso 1 1 calc R U . . .
C20 C 0.6208(5) 0.0285(4) 0.1897(4) 0.0447(16) Uani 1 1 d . . . . .
H20A H 0.6227 0.0506 0.2334 0.054 Uiso 1 1 calc R U . . .
C21 C 0.5673(4) 0.2026(4) 0.0907(4) 0.0275(12) Uani 1 1 d . . . . .
C22 C 0.2460(4) 0.3444(4) -0.1391(4) 0.0343(14) Uani 1 1 d . . . . .
C23 C 0.2213(6) 0.3738(6) -0.2239(6) 0.061(2) Uani 1 1 d . . . . .
H23A H 0.2492 0.4257 -0.2656 0.073 Uiso 1 1 calc R U . . .
C24 C 0.1548(7) 0.3263(8) -0.2474(8) 0.101(4) Uani 1 1 d . . . . .
H24A H 0.1398 0.3443 -0.3047 0.121 Uiso 1 1 calc R U . . .
C25 C 0.1121(7) 0.2530(8) -0.1853(10) 0.097(4) Uani 1 1 d . . . . .
H25A H 0.0678 0.2209 -0.2008 0.117 Uiso 1 1 calc R U . . .
C26 C 0.1326(7) 0.2258(6) -0.1020(8) 0.080(3) Uani 1 1 d . . . . .
H26A H 0.1004 0.1776 -0.0607 0.096 Uiso 1 1 calc R U . . .
C27 C 0.2019(5) 0.2695(5) -0.0775(6) 0.055(2) Uani 1 1 d . . . . .
H27A H 0.2184 0.2483 -0.0202 0.066 Uiso 1 1 calc R U . . .
C28 C 0.3171(4) 0.3959(4) -0.1157(4) 0.0284(12) Uani 1 1 d . . . . .
C29 C 0.3359(4) 0.1790(4) 0.1533(4) 0.0362(14) Uani 1 1 d . . . . .
H29A H 0.3333 0.2340 0.1013 0.043 Uiso 1 1 calc R U . . .
C30 C 0.2865(5) 0.0999(5) 0.1620(5) 0.0508(18) Uani 1 1 d . . . . .
H30A H 0.2529 0.1002 0.1160 0.061 Uiso 1 1 calc R U . . .
C31 C 0.2882(6) 0.0205(5) 0.2403(5) 0.063(2) Uani 1 1 d . . . . .
H31A H 0.2541 -0.0330 0.2483 0.076 Uiso 1 1 calc R U . . .
C32 C 0.3402(6) 0.0208(5) 0.3061(5) 0.064(2) Uani 1 1 d . . . . .
H32A H 0.3412 -0.0323 0.3593 0.077 Uiso 1 1 calc R U . . .
C33 C 0.3916(5) 0.1003(5) 0.2939(4) 0.0457(17) Uani 1 1 d . . . . .
C34 C 0.4522(6) 0.1066(5) 0.3607(4) 0.054(2) Uani 1 1 d . . . . .
H34A H 0.4141 0.1055 0.4085 0.065 Uiso 1 1 calc R U . . .
H34B H 0.4992 0.0492 0.3812 0.065 Uiso 1 1 calc R U . . .
C35 C 0.1162(4) 0.3908(4) 0.0537(4) 0.0323(13) Uani 1 1 d . . . . .
C36 C 0.1061(5) 0.3168(5) 0.1327(5) 0.0507(18) Uani 1 1 d . . . . .
H36A H 0.1471 0.3071 0.1775 0.061 Uiso 1 1 calc R U . . .
C37 C 0.0339(6) 0.2562(6) 0.1455(5) 0.065(2) Uani 1 1 d . . . . .
H37A H 0.0258 0.2064 0.1991 0.078 Uiso 1 1 calc R U . . .
C38 C -0.0258(5) 0.2700(6) 0.0783(6) 0.061(2) Uani 1 1 d . . . . .
H38A H -0.0733 0.2286 0.0868 0.073 Uiso 1 1 calc R U . . .
C39 C -0.0157(5) 0.3444(6) -0.0010(5) 0.0528(19) Uani 1 1 d . . . . .
H39A H -0.0568 0.3543 -0.0457 0.063 Uiso 1 1 calc R U . . .
C40 C 0.0564(4) 0.4046(5) -0.0137(5) 0.0451(16) Uani 1 1 d . . . . .
H40A H 0.0647 0.4542 -0.0674 0.054 Uiso 1 1 calc R U . . .
C41 C 0.1936(4) 0.4563(4) 0.0369(4) 0.0350(14) Uani 1 1 d . . . . .
C42 C 0.2073(4) 0.7723(4) 0.0726(4) 0.0333(14) Uani 1 1 d . . . . .
C43 C 0.1972(5) 0.7566(5) 0.1574(5) 0.0450(16) Uani 1 1 d . . . . .
H43A H 0.2202 0.6958 0.2002 0.054 Uiso 1 1 calc R U . . .
C44 C 0.1528(5) 0.8316(7) 0.1784(6) 0.062(2) Uani 1 1 d . . . . .
H44A H 0.1459 0.8209 0.2355 0.074 Uiso 1 1 calc R U . . .
C45 C 0.1193(6) 0.9203(6) 0.1171(7) 0.068(2) Uani 1 1 d . . . . .
H45A H 0.0892 0.9700 0.1320 0.081 Uiso 1 1 calc R U . . .
C46 C 0.1298(5) 0.9374(5) 0.0320(6) 0.064(2) Uani 1 1 d . . . . .
H46A H 0.1069 0.9987 -0.0101 0.077 Uiso 1 1 calc R U . . .
C47 C 0.1742(4) 0.8635(5) 0.0092(5) 0.0445(16) Uani 1 1 d . . . . .
H47A H 0.1817 0.8750 -0.0480 0.053 Uiso 1 1 calc R U . . .
C48 C 0.2553(4) 0.6931(4) 0.0471(4) 0.0345(14) Uani 1 1 d . . . . .
C49 C 0.3039(8) 0.4139(7) 0.3747(6) 0.038(3) Uiso 0.5 1 d D U P A 1
C50 C 0.2984(8) 0.5153(7) 0.3505(8) 0.059(4) Uiso 0.5 1 d D U P A 1
H50A H 0.3153 0.5503 0.2944 0.071 Uiso 0.5 1 calc R U P A 1
C51 C 0.2728(11) 0.5745(10) 0.3932(9) 0.077(5) Uiso 0.5 1 d D U P A 1
H51A H 0.2661 0.6439 0.3711 0.092 Uiso 0.5 1 calc R U P A 1
C52 C 0.2593(13) 0.5104(11) 0.4746(10) 0.083(5) Uiso 0.5 1 d D U P A 1
H52A H 0.2448 0.5411 0.5121 0.100 Uiso 0.5 1 calc R U P A 1
C53 C 0.2633(15) 0.4070(11) 0.5116(11) 0.100(7) Uiso 0.5 1 d D U P A 1
H53A H 0.2539 0.3727 0.5696 0.120 Uiso 0.5 1 calc R U P A 1
C54 C 0.2824(12) 0.3559(11) 0.4578(7) 0.076(5) Uiso 0.5 1 d D U P A 1
H54A H 0.2805 0.2873 0.4772 0.091 Uiso 0.5 1 calc R U P A 1
C55 C 0.3319(10) 0.3682(8) 0.3135(7) 0.055(4) Uiso 0.5 1 d D U P A 1
O16 O 0.3089(12) 0.2872(10) 0.3270(9) 0.107(5) Uiso 0.5 1 d D U P A 1
O15 O 0.3800(10) 0.4132(10) 0.2543(9) 0.090(6) Uiso 0.5 1 d D U P A 1
O01 O 0.3794(6) 0.4248(7) 0.2233(7) 0.038(2) Uiso 0.5 1 d D U P A 2
C01 C 0.3009(9) 0.4317(10) 0.2723(9) 0.054(4) Uiso 0.5 1 d D U P A 2
H01A H 0.2481 0.4702 0.2349 0.065 Uiso 0.5 1 calc R U P A 2
H01B H 0.3154 0.4659 0.3078 0.065 Uiso 0.5 1 calc R U P A 2
C02 C 0.2747(18) 0.3283(14) 0.3282(15) 0.113(8) Uiso 0.5 1 d D U P A 2
H02A H 0.2211 0.3341 0.3613 0.169 Uiso 0.5 1 calc R U P A 2
H02B H 0.2596 0.2948 0.2930 0.169 Uiso 0.5 1 calc R U P A 2
H02C H 0.3267 0.2906 0.3658 0.169 Uiso 0.5 1 calc R U P A 2
C56 C 0.5111(5) 0.5994(4) 0.3279(4) 0.0397(15) Uani 1 1 d . . . . .
C57 C 0.4959(6) 0.6795(5) 0.3517(5) 0.057(2) Uani 1 1 d . . . . .
H57A H 0.5100 0.6715 0.4070 0.068 Uiso 1 1 calc R U . . .
C58 C 0.4597(6) 0.7703(5) 0.2922(5) 0.054(2) Uani 1 1 d . . . . .
H58A H 0.4483 0.8245 0.3073 0.065 Uiso 1 1 calc R U . . .
C59 C 0.4402(5) 0.7818(4) 0.2103(4) 0.0436(16) Uani 1 1 d . . . . .
H59A H 0.4144 0.8432 0.1701 0.052 Uiso 1 1 calc R U . . .
C60 C 0.4592(4) 0.7015(4) 0.1888(4) 0.0344(14) Uani 1 1 d . . . . .
H60A H 0.4483 0.7095 0.1329 0.041 Uiso 1 1 calc R U . . .
C61 C 0.5447(6) 0.4961(4) 0.3878(4) 0.0501(18) Uani 1 1 d . . . . .
H61A H 0.6030 0.4964 0.4156 0.060 Uiso 1 1 calc R U . . .
H61B H 0.4985 0.4708 0.4315 0.060 Uiso 1 1 calc R U . . .
O5 O 0.7097(5) 0.1606(6) 0.3126(5) 0.102(2) Uani 1 1 d . U . . .
O2 O 0.7623(5) 0.3420(5) 0.3212(5) 0.097(2) Uani 1 1 d . U . . .

loop_
_atom_site_aniso_label
_atom_site_aniso_U_11
_atom_site_aniso_U_22
_atom_site_aniso_U_33
_atom_site_aniso_U_23
_atom_site_aniso_U_13
_atom_site_aniso_U_12
La1 0.0497(2) 0.02423(18) 0.02210(19) -0.00957(14) -0.00253(15) -0.00117(14)
La2 0.03357(19) 0.02289(17) 0.02805(19) -0.01151(14) -0.00232(14) 0.00111(13)
Mn1 0.0340(5) 0.0189(4) 0.0230(4) -0.0112(3) -0.0003(4) -0.0018(3)
Mn2 0.0357(5) 0.0182(4) 0.0232(4) -0.0100(3) 0.0002(4) -0.0040(3)
Mn3 0.0412(5) 0.0161(4) 0.0264(5) -0.0076(3) -0.0106(4) -0.0013(3)
Mn4 0.0373(5) 0.0228(4) 0.0391(5) -0.0124(4) -0.0120(4) -0.0001(3)
O1 0.103(5) 0.108(5) 0.118(6) -0.066(5) -0.052(5) 0.025(4)
O3 0.037(2) 0.038(2) 0.057(3) -0.015(2) 0.009(2) -0.0048(19)
O4 0.098(5) 0.062(4) 0.097(5) -0.007(4) -0.025(4) -0.004(3)
O6 0.034(2) 0.047(2) 0.048(3) -0.030(2) 0.001(2) -0.0002(18)
O7 0.039(2) 0.0193(17) 0.0208(19) -0.0095(15) -0.0031(17) -0.0003(15)
O8 0.057(3) 0.029(2) 0.024(2) -0.0084(18) -0.009(2) -0.0113(19)
O9 0.030(2) 0.0180(17) 0.030(2) -0.0116(16) -0.0085(16) 0.0028(14)
O10 0.065(3) 0.0215(19) 0.030(2) -0.0103(18) -0.008(2) -0.0017(18)
O11 0.039(2) 0.0201(18) 0.0376(14) -0.0125(17) -0.0074(17) -0.0029(16)
O12 0.036(2) 0.0152(17) 0.032(2) -0.0087(16) -0.0051(17) -0.0017(15)
O13 0.039(2) 0.040(2) 0.058(3) -0.021(2) -0.008(2) -0.0057(19)
O14 0.040(2) 0.034(2) 0.054(3) -0.025(2) -0.009(2) 0.0046(18)
O17 0.051(2) 0.028(2) 0.024(2) -0.0159(17) -0.0023(18) -0.0023(17)
O18 0.033(2) 0.0226(19) 0.024(2) -0.0048(16) -0.0034(16) -0.0019(15)
O19 0.084(4) 0.047(3) 0.044(3) -0.027(2) 0.021(3) -0.027(2)
O20 0.139(6) 0.094(4) 0.048(3) -0.032(3) 0.047(4) -0.071(4)
O21 0.093(4) 0.041(3) 0.031(3) -0.004(2) -0.003(3) -0.023(3)
O22 0.073(4) 0.126(6) 0.066(4) -0.064(4) -0.010(3) -0.006(4)
O23 0.125(6) 0.156(7) 0.046(4) -0.002(4) -0.039(4) -0.069(5)
O24 0.096(5) 0.053(3) 0.068(4) -0.006(3) -0.041(3) 0.001(3)
O25 0.038(2) 0.0155(17) 0.025(2) -0.0079(15) -0.0022(17) -0.0027(15)
O26 0.066(3) 0.031(2) 0.021(2) -0.0037(17) 0.001(2) -0.021(2)
N1 0.099(6) 0.085(6) 0.033(4) -0.004(4) -0.013(4) -0.036(5)
N2 0.094(5) 0.054(4) 0.028(3) -0.017(3) 0.013(3) -0.040(4)
N3 0.039(3) 0.022(2) 0.030(3) -0.014(2) 0.003(2) -0.0023(19)
N4 0.046(3) 0.027(2) 0.028(3) -0.010(2) 0.006(2) -0.011(2)
C1 0.065(3) 0.115(4) 0.100(4) -0.067(4) -0.004(3) -0.004(3)
C2 0.091(4) 0.134(5) 0.106(4) -0.072(4) -0.010(4) 0.001(4)
C3 0.107(5) 0.149(5) 0.118(5) -0.076(4) -0.017(4) -0.006(4)
C4 0.101(4) 0.157(5) 0.135(5) -0.072(5) -0.018(4) -0.018(4)
C5 0.084(4) 0.157(5) 0.137(5) -0.065(5) -0.007(4) -0.023(4)
C6 0.073(4) 0.137(5) 0.122(5) -0.065(4) 0.002(4) -0.015(4)
C7 0.061(4) 0.098(5) 0.100(5) -0.049(4) -0.006(4) -0.004(4)
C8 0.114(4) 0.057(3) 0.088(4) -0.034(3) 0.003(4) -0.002(3)
C9 0.125(5) 0.076(4) 0.111(5) -0.026(4) 0.012(4) 0.012(4)
C10 0.140(5) 0.089(4) 0.129(5) -0.019(4) 0.017(4) 0.025(4)
C11 0.152(6) 0.096(4) 0.134(6) -0.010(4) 0.013(5) 0.014(4)
C12 0.147(6) 0.093(4) 0.125(5) 0.002(4) 0.009(4) 0.003(4)
C13 0.131(5) 0.086(4) 0.108(5) -0.007(4) 0.007(4) -0.004(4)
C14 0.105(5) 0.059(3) 0.083(5) -0.046(3) -0.002(4) 0.002(3)
C15 0.032(3) 0.023(3) 0.035(3) -0.016(2) 0.006(3) -0.007(2)
C16 0.085(5) 0.042(4) 0.044(4) -0.027(3) 0.018(4) -0.026(4)
C17 0.097(6) 0.060(5) 0.078(6) -0.057(5) 0.043(5) -0.040(5)
C18 0.058(5) 0.038(4) 0.095(7) -0.039(5) 0.012(4) -0.002(3)
C19 0.082(6) 0.029(3) 0.071(5) -0.021(4) -0.024(5) 0.014(3)
C20 0.063(4) 0.028(3) 0.046(4) -0.020(3) -0.008(3) 0.002(3)
C21 0.033(3) 0.026(3) 0.027(3) -0.013(2) 0.005(2) -0.007(2)
C22 0.036(3) 0.029(3) 0.045(4) -0.023(3) 0.004(3) -0.003(2)
C23 0.058(5) 0.067(5) 0.067(5) -0.032(4) -0.012(4) -0.023(4)
C24 0.086(7) 0.105(8) 0.128(10) -0.055(7) -0.036(7) -0.039(6)
C25 0.059(6) 0.093(8) 0.168(13) -0.076(9) -0.008(7) -0.026(5)
C26 0.070(6) 0.046(5) 0.140(10) -0.050(6) 0.038(6) -0.027(4)
C27 0.065(5) 0.028(3) 0.077(5) -0.025(3) 0.021(4) -0.014(3)
C28 0.036(3) 0.020(3) 0.029(3) -0.011(2) 0.000(3) 0.001(2)
C29 0.048(4) 0.031(3) 0.029(3) -0.010(3) -0.004(3) -0.012(3)
C30 0.069(5) 0.038(4) 0.042(4) -0.008(3) -0.013(4) -0.022(3)
C31 0.091(6) 0.043(4) 0.048(5) -0.003(3) -0.012(4) -0.038(4)
C32 0.105(7) 0.043(4) 0.033(4) 0.003(3) -0.012(4) -0.042(4)
C33 0.070(5) 0.037(3) 0.026(3) -0.005(3) -0.001(3) -0.023(3)
C34 0.093(6) 0.040(4) 0.027(3) -0.004(3) -0.007(4) -0.035(4)
C35 0.024(3) 0.034(3) 0.044(4) -0.023(3) 0.003(3) 0.001(2)
C36 0.049(4) 0.062(4) 0.041(4) -0.018(4) 0.003(3) -0.013(3)
C37 0.062(5) 0.069(5) 0.055(5) -0.010(4) 0.014(4) -0.031(4)
C38 0.043(4) 0.056(5) 0.091(7) -0.034(5) 0.012(4) -0.019(3)
C39 0.033(4) 0.068(5) 0.072(5) -0.044(4) -0.008(4) -0.003(3)
C40 0.035(3) 0.045(4) 0.055(4) -0.021(3) -0.002(3) 0.000(3)
C41 0.026(3) 0.032(3) 0.050(4) -0.022(3) -0.001(3) 0.003(2)
C42 0.027(3) 0.033(3) 0.051(4) -0.028(3) 0.002(3) -0.004(2)
C43 0.041(4) 0.054(4) 0.050(4) -0.031(3) 0.002(3) -0.007(3)
C44 0.050(4) 0.089(6) 0.075(6) -0.062(5) 0.004(4) -0.004(4)
C45 0.060(5) 0.070(5) 0.108(8) -0.074(6) 0.009(5) 0.002(4)
C46 0.060(5) 0.036(4) 0.101(7) -0.035(4) -0.002(5) 0.005(3)
C47 0.040(4) 0.041(4) 0.058(4) -0.026(3) 0.007(3) -0.009(3)
C48 0.027(3) 0.036(3) 0.049(4) -0.026(3) -0.003(3) -0.002(2)
C56 0.060(4) 0.033(3) 0.032(3) -0.019(3) 0.007(3) -0.007(3)
C57 0.107(6) 0.036(4) 0.037(4) -0.024(3) 0.005(4) -0.006(4)
C58 0.096(6) 0.029(3) 0.047(4) -0.027(3) 0.008(4) -0.005(3)
C59 0.065(4) 0.023(3) 0.043(4) -0.015(3) 0.005(3) 0.001(3)
C60 0.046(4) 0.026(3) 0.033(3) -0.013(3) 0.003(3) -0.005(2)
C61 0.091(6) 0.031(3) 0.031(4) -0.019(3) -0.009(4) 0.005(3)
O5 0.086(4) 0.136(4) 0.135(4) -0.111(4) -0.010(3) 0.010(3)
O2 0.061(3) 0.067(3) 0.130(4) -0.006(3) -0.008(3) -0.002(3)

loop_
_atom_type_symbol
_atom_type_description
_atom_type_scat_dispersion_real
_atom_type_scat_dispersion_imag
_atom_type_scat_source
C C 0.0033 0.0016 'International Tables Vol C Tables 4.2.6.8 and 6.1.1.4'
H H 0.0000 0.0000 'International Tables Vol C Tables 4.2.6.8 and 6.1.1.4'
La La -0.2871 2.4523 'International Tables Vol C Tables 4.2.6.8 and 6.1.1.4'
Mn Mn 0.3368 0.7283 'International Tables Vol C Tables 4.2.6.8 and 6.1.1.4'
N N 0.0061 0.0033 'International Tables Vol C Tables 4.2.6.8 and 6.1.1.4'
O O 0.0106 0.0060 'International Tables Vol C Tables 4.2.6.8 and 6.1.1.4'

loop_
_geom_angle_atom_site_label_1
_geom_angle_atom_site_label_2
_geom_angle_atom_site_label_3
_geom_angle
_geom_angle_site_symmetry_1
_geom_angle_site_symmetry_3
O5 La1 O2 72.8(3) . .
O5 La1 O17 135.4(2) . .
O2 La1 O17 79.37(18) . .
O5 La1 O26 76.32(19) . .
O2 La1 O26 133.2(2) . .
O17 La1 O26 100.12(14) . .
O5 La1 O25 78.8(2) . .
O2 La1 O25 78.83(19) . .
O17 La1 O25 61.86(12) . .
O26 La1 O25 61.24(11) . .
O5 La1 O21 102.7(2) . .
O2 La1 O21 147.9(2) . .
O17 La1 O21 118.93(17) . .
O26 La1 O21 72.76(14) . .
O25 La1 O21 132.37(14) . .
O5 La1 O24 80.7(2) . .
O2 La1 O24 77.5(2) . .
O17 La1 O24 126.36(17) . .
O26 La1 O24 130.51(16) . .
O25 La1 O24 152.33(18) . .
O21 La1 O24 70.47(19) . .
O5 La1 O22 129.0(2) . .
O2 La1 O22 84.2(3) . .
O17 La1 O22 80.35(19) . .
O26 La1 O22 142.34(17) . .
O25 La1 O22 140.67(19) . .
O21 La1 O22 74.32(19) . .
O24 La1 O22 49.8(2) . .
O5 La1 O19 145.0(2) . .
O2 La1 O19 142.2(2) . .
O17 La1 O19 70.29(14) . .
O26 La1 O19 75.49(15) . .
O25 La1 O19 104.79(15) . .
O21 La1 O19 48.91(17) . .
O24 La1 O19 102.7(2) . .
O22 La1 O19 69.25(18) . .
O5 La1 N2 124.7(2) . .
O2 La1 N2 154.2(2) . .
O17 La1 N2 94.70(17) . .
O26 La1 N2 72.42(15) . .
O25 La1 N2 120.66(16) . .
O21 La1 N2 24.38(16) . .
O24 La1 N2 86.4(2) . .
O22 La1 N2 70.03(18) . .
O19 La1 N2 24.53(17) . .
O5 La1 N1 105.2(3) . .
O2 La1 N1 80.4(2) . .
O17 La1 N1 103.6(2) . .
O26 La1 N1 142.17(16) . .
O25 La1 N1 156.55(15) . .
O21 La1 N1 70.07(17) . .
O24 La1 N1 25.0(2) . .
O22 La1 N1 24.8(2) . .
O19 La1 N1 85.3(2) . .
N2 La1 N1 76.6(2) . .
O5 La1 Mn1 107.8(2) . .
O2 La1 Mn1 76.96(15) . .
O17 La1 Mn1 30.60(9) . .
O26 La1 Mn1 80.20(9) . .
O25 La1 Mn1 31.27(8) . .
O21 La1 Mn1 132.65(14) . .
O24 La1 Mn1 149.08(13) . .
O22 La1 Mn1 110.29(17) . .
O19 La1 Mn1 87.32(11) . .
N2 La1 Mn1 110.31(15) . .
N1 La1 Mn1 131.79(17) . .
O3 La2 O6 75.94(15) . .
O3 La2 O1 71.6(2) . .
O6 La2 O1 112.7(2) . .
O3 La2 O11 73.95(14) . 2_665
O6 La2 O11 75.96(13) . 2_665
O1 La2 O11 140.7(2) . 2_665
O3 La2 O25 135.63(12) . .
O6 La2 O25 135.57(13) . .
O1 La2 O25 107.9(2) . .
O11 La2 O25 84.23(13) 2_665 .
O3 La2 O4 112.9(2) . .
O6 La2 O4 70.9(2) . .
O1 La2 O4 70.3(2) . .
O11 La2 O4 142.75(19) 2_665 .
O25 La2 O4 107.89(19) . .
O3 La2 O7 142.23(14) . .
O6 La2 O7 72.72(12) . .
O1 La2 O7 140.8(2) . .
O11 La2 O7 78.40(11) 2_665 .
O25 La2 O7 64.46(11) . .
O4 La2 O7 75.90(18) . .
O3 La2 O18 74.41(13) . .
O6 La2 O18 145.45(13) . .
O1 La2 O18 73.87(19) . .
O11 La2 O18 79.13(12) 2_665 .
O25 La2 O18 63.65(11) . .
O4 La2 O18 138.02(19) . .
O7 La2 O18 124.83(11) . .
O3 La2 Mn2 146.12(10) . .
O6 La2 Mn2 107.26(10) . .
O1 La2 Mn2 131.7(2) . .
O11 La2 Mn2 74.29(9) 2_665 .
O25 La2 Mn2 28.36(8) . .
O4 La2 Mn2 99.53(17) . .
O7 La2 Mn2 37.08(8) . .
O18 La2 Mn2 88.31(8) . .
O3 La2 Mn1 107.69(10) . .
O6 La2 Mn1 147.22(10) . .
O1 La2 Mn1 98.94(19) . .
O11 La2 Mn1 74.06(9) 2_665 .
O25 La2 Mn1 28.06(7) . .
O4 La2 Mn1 131.06(18) . .
O7 La2 Mn1 88.48(8) . .
O18 La2 Mn1 36.82(8) . .
Mn2 La2 Mn1 51.572(17) . .
O3 La2 La1 140.87(12) . .
O6 La2 La1 139.53(10) . .
O1 La2 La1 77.3(2) . .
O11 La2 La1 122.19(9) 2_665 .
O25 La2 La1 37.96(8) . .
O4 La2 La1 76.83(18) . .
O7 La2 La1 76.24(8) . .
O18 La2 La1 74.59(8) . .
Mn2 La2 La1 54.628(15) . .
Mn1 La2 La1 54.333(14) . .
O9 Mn1 O25 99.32(16) 2_665 .
O9 Mn1 O17 171.63(17) 2_665 .
O25 Mn1 O17 87.08(16) . .
O9 Mn1 N3 92.21(17) 2_665 .
O25 Mn1 N3 168.44(18) . .
O17 Mn1 N3 81.55(18) . .
O9 Mn1 O18 87.18(15) 2_665 .
O25 Mn1 O18 82.50(14) . .
O17 Mn1 O18 99.08(16) . .
N3 Mn1 O18 97.25(16) . .
O9 Mn1 O01 71.4(3) 2_665 .
O25 Mn1 O01 79.5(2) . .
O17 Mn1 O01 104.8(3) . .
N3 Mn1 O01 105.3(3) . .
O18 Mn1 O01 149.1(3) . .
O9 Mn1 O15 82.8(4) 2_665 .
O25 Mn1 O15 80.3(3) . .
O17 Mn1 O15 93.1(4) . .
N3 Mn1 O15 102.2(3) . .
O18 Mn1 O15 158.4(3) . .
O9 Mn1 Mn4 33.82(11) 2_665 .
O25 Mn1 Mn4 87.30(12) . .
O17 Mn1 Mn4 142.43(13) . .
N3 Mn1 Mn4 102.97(14) . .
O18 Mn1 Mn4 116.91(10) . .
O01 Mn1 Mn4 37.8(3) . .
O15 Mn1 Mn4 49.4(4) . .
O9 Mn1 Mn2 83.75(10) 2_665 .
O25 Mn1 Mn2 32.41(11) . .
O17 Mn1 Mn2 99.17(11) . .
N3 Mn1 Mn2 152.18(14) . .
O18 Mn1 Mn2 109.97(10) . .
O01 Mn1 Mn2 47.3(2) . .
O15 Mn1 Mn2 50.0(3) . .
Mn4 Mn1 Mn2 59.97(3) . .
O9 Mn1 La1 144.27(11) 2_665 .
O25 Mn1 La1 45.19(11) . .
O17 Mn1 La1 41.89(11) . .
N3 Mn1 La1 123.38(14) . .
O18 Mn1 La1 90.95(9) . .
O01 Mn1 La1 93.8(2) . .
O15 Mn1 La1 86.2(4) . .
Mn4 Mn1 La1 122.45(3) . .
Mn2 Mn1 La1 63.45(2) . .
O9 Mn1 La2 85.62(11) 2_665 .
O25 Mn1 La2 38.24(11) . .
O17 Mn1 La2 102.72(12) . .
N3 Mn1 La2 143.25(13) . .
O18 Mn1 La2 46.02(9) . .
O01 Mn1 La2 108.6(2) . .
O15 Mn1 La2 113.8(3) . .
Mn4 Mn1 La2 95.40(3) . .
Mn2 Mn1 La2 64.07(2) . .
La1 Mn1 La2 68.080(16) . .
O26 Mn2 O12 172.26(19) . .
O26 Mn2 O25 86.67(17) . .
O12 Mn2 O25 99.32(15) . .
O26 Mn2 N4 82.15(18) . .
O12 Mn2 N4 92.59(18) . .
O25 Mn2 N4 166.02(18) . .
O26 Mn2 O7 98.96(17) . .
O12 Mn2 O7 86.82(15) . .
O25 Mn2 O7 81.60(14) . .
N4 Mn2 O7 91.85(17) . .
O26 Mn2 O01 106.4(3) . .
O12 Mn2 O01 70.2(3) . .
O25 Mn2 O01 79.5(3) . .
N4 Mn2 O01 111.7(3) . .
O7 Mn2 O01 147.2(3) . .
O26 Mn2 O15 95.1(4) . .
O12 Mn2 O15 81.5(4) . .
O25 Mn2 O15 77.9(4) . .
N4 Mn2 O15 111.3(4) . .
O7 Mn2 O15 154.4(3) . .
O26 Mn2 Mn4 143.69(14) . .
O12 Mn2 Mn4 33.23(11) . .
O25 Mn2 Mn4 86.46(11) . .
N4 Mn2 Mn4 107.52(14) . .
O7 Mn2 Mn4 115.17(9) . .
O01 Mn2 Mn4 37.3(3) . .
O15 Mn2 Mn4 48.7(3) . .
O26 Mn2 Mn1 99.65(12) . .
O12 Mn2 Mn1 83.23(11) . .
O25 Mn2 Mn1 32.32(11) . .
N4 Mn2 Mn1 158.87(14) . .
O7 Mn2 Mn1 108.51(9) . .
O01 Mn2 Mn1 47.4(2) . .
O15 Mn2 Mn1 47.6(3) . .
Mn4 Mn2 Mn1 59.16(3) . .
O26 Mn2 La1 41.84(12) . .
O12 Mn2 La1 143.76(11) . .
O25 Mn2 La1 44.85(11) . .
N4 Mn2 La1 123.65(14) . .
O7 Mn2 La1 91.63(10) . .
O01 Mn2 La1 93.5(3) . .
O15 Mn2 La1 84.6(4) . .
Mn4 Mn2 La1 121.22(3) . .
Mn1 Mn2 La1 62.99(2) . .
O26 Mn2 La2 101.34(14) . .
O12 Mn2 La2 86.39(12) . .
O25 Mn2 La2 38.56(11) . .
N4 Mn2 La2 136.26(14) . .
O7 Mn2 La2 44.41(9) . .
O01 Mn2 La2 109.0(2) . .
O15 Mn2 La2 111.7(3) . .
Mn4 Mn2 La2 95.13(3) . .
Mn1 Mn2 La2 64.36(2) . .
La1 Mn2 La2 68.033(17) . .
O9 Mn3 O12 172.79(15) . .
O9 Mn3 O11 94.81(15) . .
O12 Mn3 O11 80.42(15) . .
O9 Mn3 O11 79.78(16) . 2_665
O12 Mn3 O11 94.45(16) . 2_665
O11 Mn3 O11 86.41(16) . 2_665
O9 Mn3 O8 91.12(15) . .
O12 Mn3 O8 93.89(15) . .
O11 Mn3 O8 173.65(16) . .
O11 Mn3 O8 96.90(15) 2_665 .
O9 Mn3 O10 93.70(16) . .
O12 Mn3 O10 92.23(16) . .
O11 Mn3 O10 96.57(15) . .
O11 Mn3 O10 173.06(17) 2_665 .
O8 Mn3 O10 80.75(16) . .
O9 Mn3 Mn4 136.88(10) . .
O12 Mn3 Mn4 38.01(10) . .
O11 Mn3 Mn4 42.41(12) . .
O11 Mn3 Mn4 90.19(11) 2_665 .
O8 Mn3 Mn4 131.87(12) . .
O10 Mn3 Mn4 96.24(12) . .
O9 Mn3 Mn4 37.51(11) . 2_665
O12 Mn3 Mn4 136.52(12) . 2_665
O11 Mn3 Mn4 90.74(11) . 2_665
O11 Mn3 Mn4 42.28(11) 2_665 2_665
O8 Mn3 Mn4 95.36(12) . 2_665
O10 Mn3 Mn4 131.18(12) . 2_665
Mn4 Mn3 Mn4 119.81(3) . 2_665
O9 Mn3 Mn3 86.21(11) . 2_665
O12 Mn3 Mn3 86.61(11) . 2_665
O11 Mn3 Mn3 43.80(11) . 2_665
O11 Mn3 Mn3 42.62(10) 2_665 2_665
O8 Mn3 Mn3 139.25(12) . 2_665
O10 Mn3 Mn3 140.00(12) . 2_665
Mn4 Mn3 Mn3 60.09(3) . 2_665
Mn4 Mn3 Mn3 59.71(3) 2_665 2_665
O9 Mn4 O12 93.83(15) 2_665 .
O9 Mn4 O01 82.1(3) 2_665 .
O12 Mn4 O01 80.3(3) . .
O9 Mn4 O13 173.29(19) 2_665 .
O12 Mn4 O13 88.72(17) . .
O01 Mn4 O13 92.3(3) . .
O9 Mn4 O14 88.89(16) 2_665 .
O12 Mn4 O14 174.15(18) . .
O01 Mn4 O14 94.9(3) . .
O13 Mn4 O14 88.03(18) . .
O9 Mn4 O11 81.41(16) 2_665 .
O12 Mn4 O11 80.75(15) . .
O01 Mn4 O11 153.9(3) . .
O13 Mn4 O11 105.14(19) . .
O14 Mn4 O11 104.81(17) . .
O9 Mn4 O15 81.9(4) 2_665 .
O12 Mn4 O15 82.8(3) . .
O13 Mn4 O15 92.3(4) . .
O14 Mn4 O15 92.4(3) . .
O11 Mn4 O15 155.7(3) . .
O9 Mn4 Mn3 86.69(11) 2_665 .
O12 Mn4 Mn3 37.96(12) . .
O01 Mn4 Mn3 116.1(3) . .
O13 Mn4 Mn3 99.08(14) . .
O14 Mn4 Mn3 147.59(14) . .
O11 Mn4 Mn3 42.80(10) . .
O15 Mn4 Mn3 118.6(3) . .
O9 Mn4 Mn3 37.58(12) 2_665 2_665
O12 Mn4 Mn3 86.66(11) . 2_665
O01 Mn4 Mn3 117.1(3) . 2_665
O13 Mn4 Mn3 148.97(15) . 2_665
O14 Mn4 Mn3 98.61(13) . 2_665
O11 Mn4 Mn3 43.83(11) . 2_665
O15 Mn4 Mn3 117.5(4) . 2_665
Mn3 Mn4 Mn3 60.20(3) . 2_665
O9 Mn4 Mn1 33.65(11) 2_665 .
O12 Mn4 Mn1 84.46(12) . .
O01 Mn4 Mn1 48.6(3) . .
O13 Mn4 Mn1 140.88(15) . .
O14 Mn4 Mn1 95.01(13) . .
O11 Mn4 Mn1 111.62(12) . .
O15 Mn4 Mn1 48.7(4) . .
Mn3 Mn4 Mn1 98.81(3) . .
Mn3 Mn4 Mn1 69.07(3) 2_665 .
O9 Mn4 Mn2 84.45(10) 2_665 .
O12 Mn4 Mn2 32.81(12) . .
O01 Mn4 Mn2 47.9(3) . .
O13 Mn4 Mn2 94.43(13) . .
O14 Mn4 Mn2 142.78(14) . .
O11 Mn4 Mn2 110.27(11) . .
O15 Mn4 Mn2 50.4(3) . .
Mn3 Mn4 Mn2 68.58(3) . .
Mn3 Mn4 Mn2 98.07(3) 2_665 .
Mn1 Mn4 Mn2 60.87(3) . .
C7 O1 La2 116.3(7) . .
C41 O3 La2 150.6(4) 2_665 .
C14 O4 La2 117.3(6) . .
C48 O6 La2 147.9(4) 2_665 .
C21 O7 Mn2 121.6(3) . .
C21 O7 La2 124.6(3) . .
Mn2 O7 La2 98.51(12) . .
C21 O8 Mn3 124.0(4) . .
Mn1 O9 Mn4 112.53(18) 2_665 2_665
Mn1 O9 Mn3 134.4(2) 2_665 .
Mn4 O9 Mn3 104.92(18) 2_665 .
C28 O10 Mn3 124.8(4) . .
Mn4 O11 Mn3 94.79(15) . .
Mn4 O11 Mn3 93.89(17) . 2_665
Mn3 O11 Mn3 93.58(16) . 2_665
Mn4 O11 La2 120.57(18) . 2_665
Mn3 O11 La2 123.42(18) . 2_665
Mn3 O11 La2 122.95(16) 2_665 2_665
Mn2 O12 Mn3 133.9(2) . .
Mn2 O12 Mn4 114.0(2) . .
Mn3 O12 Mn4 104.03(17) . .
C41 O13 Mn4 127.0(4) . .
C48 O14 Mn4 128.7(4) . .
C61 O17 Mn1 118.6(4) . .
C61 O17 La1 133.9(4) . .
Mn1 O17 La1 107.52(16) . .
C28 O18 Mn1 124.4(3) 2_665 .
C28 O18 La2 120.4(3) 2_665 .
Mn1 O18 La2 97.16(13) . .
N2 O19 La1 96.0(4) . .
N2 O21 La1 97.9(4) . .
N1 O22 La1 96.2(5) . .
N1 O24 La1 96.0(5) . .
Mn1 O25 Mn2 115.27(19) . .
Mn1 O25 La2 113.69(15) . .
Mn2 O25 La2 113.08(16) . .
Mn1 O25 La1 103.54(15) . .
Mn2 O25 La1 104.01(14) . .
La2 O25 La1 105.73(13) . .
C34 O26 Mn2 118.7(4) . .
C34 O26 La1 133.0(4) . .
Mn2 O26 La1 108.05(16) . .
O23 N1 O22 121.1(10) . .
O23 N1 O24 120.7(10) . .
O22 N1 O24 118.0(7) . .
O23 N1 La1 177.6(6) . .
O22 N1 La1 59.1(4) . .
O24 N1 La1 59.0(4) . .
O20 N2 O21 121.0(7) . .
O20 N2 O19 121.8(8) . .
O21 N2 O19 117.2(6) . .
O20 N2 La1 178.4(5) . .
O21 N2 La1 57.7(3) . .
O19 N2 La1 59.5(3) . .
C56 N3 C60 119.8(5) . .
C56 N3 Mn1 113.9(4) . .
C60 N3 Mn1 126.3(4) . .
C29 N4 C33 119.7(5) . .
C29 N4 Mn2 127.5(4) . .
C33 N4 Mn2 112.7(4) . .
C2 C1 C6 122.4(11) . .
C2 C1 C7 120.1(11) . .
C6 C1 C7 117.5(11) . .
C1 C2 C3 121.2(13) . .
C4 C3 C2 117.2(14) . .
C3 C4 C5 128.5(14) . .
C4 C5 C6 109.4(12) . .
C1 C6 C5 120.0(12) . .
O2 C7 O1 118.5(11) . .
O2 C7 C1 125.8(12) . .
O1 C7 C1 115.6(10) . .
C13 C8 C14 131.9(11) . .
C13 C8 C9 110.6(10) . .
C14 C8 C9 117.4(9) . .
C10 C9 C8 121.1(11) . .
C11 C10 C9 118.6(14) . .
C12 C11 C10 128.1(15) . .
C11 C12 C13 114.3(13) . .
C8 C13 C12 126.9(13) . .
O5 C14 O4 116.2(9) . .
O5 C14 C8 124.4(11) . .
O4 C14 C8 119.2(9) . .
C16 C15 C20 120.1(5) . .
C16 C15 C21 120.3(6) . .
C20 C15 C21 119.6(5) . .
C15 C16 C17 119.3(7) . .
C18 C17 C16 119.5(7) . .
C19 C18 C17 121.1(6) . .
C18 C19 C20 119.7(7) . .
C15 C20 C19 120.3(6) . .
O8 C21 O7 122.9(5) . .
O8 C21 C15 120.2(5) . .
O7 C21 C15 117.0(5) . .
C23 C22 C27 119.3(6) . .
C23 C22 C28 119.5(6) . .
C27 C22 C28 121.2(6) . .
C22 C23 C24 120.5(8) . .
C25 C24 C23 118.9(11) . .
C26 C25 C24 121.6(9) . .
C25 C26 C27 120.2(9) . .
C22 C27 C26 119.4(9) . .
O10 C28 O18 122.8(5) . 2_665
O10 C28 C22 119.4(5) . .
O18 C28 C22 117.8(5) 2_665 .
N4 C29 C30 122.1(6) . .
C29 C30 C31 118.5(7) . .
C32 C31 C30 119.5(6) . .
C31 C32 C33 120.2(6) . .
N4 C33 C32 120.0(6) . .
N4 C33 C34 115.7(5) . .
C32 C33 C34 124.3(6) . .
O26 C34 C33 110.7(5) . .
C36 C35 C40 120.7(6) . .
C36 C35 C41 121.1(6) . .
C40 C35 C41 118.2(6) . .
C35 C36 C37 119.4(7) . .
C38 C37 C36 119.9(7) . .
C37 C38 C39 120.7(7) . .
C38 C39 C40 119.3(7) . .
C39 C40 C35 120.0(7) . .
O3 C41 O13 124.6(6) 2_665 .
O3 C41 C35 119.7(6) 2_665 .
O13 C41 C35 115.6(6) . .
C43 C42 C47 119.9(6) . .
C43 C42 C48 121.5(6) . .
C47 C42 C48 118.7(6) . .
C42 C43 C44 119.8(7) . .
C45 C44 C43 120.8(8) . .
C44 C45 C46 120.1(7) . .
C45 C46 C47 120.3(8) . .
C46 C47 C42 119.2(7) . .
O6 C48 O14 125.8(5) 2_665 .
O6 C48 C42 118.4(6) 2_665 .
O14 C48 C42 115.9(6) . .
C50 C49 C54 117.8(11) . .
C50 C49 C55 121.0(8) . .
C54 C49 C55 121.2(8) . .
C51 C50 C49 132.2(13) . .
C52 C51 C50 105.2(14) . .
C51 C52 C53 131.0(17) . .
C52 C53 C54 117.5(16) . .
C49 C54 C53 115.9(13) . .
O16 C55 O15 123.4(10) . .
O16 C55 C49 118.5(9) . .
O15 C55 C49 118.0(9) . .
C55 O15 Mn1 140.4(13) . .
C55 O15 Mn4 137.1(13) . .
Mn1 O15 Mn4 82.0(4) . .
C55 O15 Mn2 106.1(9) . .
Mn1 O15 Mn2 82.4(4) . .
Mn4 O15 Mn2 81.0(3) . .
C01 O01 Mn4 116.0(9) . .
C01 O01 Mn2 131.5(8) . .
Mn4 O01 Mn2 94.8(4) . .
C01 O01 Mn1 125.9(9) . .
Mn4 O01 Mn1 93.6(4) . .
Mn2 O01 Mn1 85.2(3) . .
O01 C01 C02 110.3(13) . .
N3 C56 C57 121.0(6) . .
N3 C56 C61 115.3(5) . .
C57 C56 C61 123.7(6) . .
C58 C57 C56 118.6(7) . .
C57 C58 C59 120.4(6) . .
C60 C59 C58 119.1(6) . .
N3 C60 C59 121.1(6) . .
O17 C61 C56 110.3(5) . .
C14 O5 La1 159.5(7) . .
C7 O2 La1 166.8(8) . .

loop_
_geom_bond_atom_site_label_1
_geom_bond_atom_site_label_2
_geom_bond_distance
_geom_bond_site_symmetry_2
La1 O5 2.451(6) .
La1 O2 2.450(7) .
La1 O17 2.472(4) .
La1 O26 2.487(4) .
La1 O25 2.576(4) .
La1 O21 2.589(4) .
La1 O24 2.627(5) .
La1 O22 2.630(6) .
La1 O19 2.628(5) .
La1 N2 3.034(6) .
La1 N1 3.049(7) .
La1 Mn1 3.5303(8) .
La2 O3 2.453(4) .
La2 O6 2.461(4) .
La2 O1 2.464(7) .
La2 O11 2.472(4) 2_665
La2 O25 2.480(4) .
La2 O4 2.524(6) .
La2 O7 2.589(4) .
La2 O18 2.660(4) .
La2 Mn2 3.6595(9) .
La2 Mn1 3.6684(8) .
Mn1 O9 1.880(4) 2_665
Mn1 O25 1.885(3) .
Mn1 O17 1.884(4) .
Mn1 N3 2.033(4) .
Mn1 O18 2.216(4) .
Mn1 O01 2.356(9) .
Mn1 O15 2.376(14) .
Mn1 Mn4 3.1334(12) .
Mn1 Mn2 3.1877(10) .
Mn2 O26 1.870(4) .
Mn2 O12 1.873(4) .
Mn2 O25 1.889(4) .
Mn2 N4 2.044(5) .
Mn2 O7 2.231(4) .
Mn2 O01 2.352(9) .
Mn2 O15 2.464(12) .
Mn2 Mn4 3.1593(11) .
Mn3 O9 1.891(4) .
Mn3 O12 1.892(4) .
Mn3 O11 2.035(4) .
Mn3 O11 2.080(4) 2_665
Mn3 O8 2.089(4) .
Mn3 O10 2.109(4) .
Mn3 Mn4 2.9847(13) .
Mn3 Mn4 2.9961(13) 2_665
Mn3 Mn3 2.9993(15) 2_665
Mn4 O9 1.888(4) 2_665
Mn4 O12 1.895(3) .
Mn4 O01 1.923(11) .
Mn4 O13 1.943(4) .
Mn4 O14 1.957(4) .
Mn4 O11 2.020(4) .
Mn4 O15 2.401(14) .
Mn4 Mn3 2.9962(13) 2_665
O1 C7 1.267(12) .
O3 C41 1.245(8) 2_665
O4 C14 1.270(11) .
O6 C48 1.247(8) 2_665
O7 C21 1.282(7) .
O8 C21 1.249(7) .
O9 Mn1 1.880(4) 2_665
O9 Mn4 1.888(4) 2_665
O10 C28 1.257(7) .
O11 Mn3 2.080(4) 2_665
O11 La2 2.472(4) 2_665
O13 C41 1.273(8) .
O14 C48 1.276(7) .
O17 C61 1.422(7) .
O18 C28 1.281(6) 2_665
O19 N2 1.266(7) .
O20 N2 1.212(8) .
O21 N2 1.265(8) .
O22 N1 1.285(10) .
O23 N1 1.217(9) .
O24 N1 1.296(10) .
O26 C34 1.416(7) .
N3 C56 1.345(8) .
N3 C60 1.351(7) .
N4 C29 1.342(8) .
N4 C33 1.349(8) .
C1 C2 1.345(15) .
C1 C6 1.376(15) .
C1 C7 1.480(14) .
C2 C3 1.358(16) .
C3 C4 1.323(17) .
C4 C5 1.445(18) .
C5 C6 1.479(16) .
C7 O2 1.137(11) .
C8 C13 1.349(14) .
C8 C14 1.410(13) .
C8 C9 1.463(15) .
C9 C10 1.377(15) .
C10 C11 1.283(17) .
C11 C12 1.255(18) .
C12 C13 1.422(17) .
C14 O5 1.189(11) .
C15 C16 1.376(9) .
C15 C20 1.385(9) .
C15 C21 1.487(7) .
C16 C17 1.399(10) .
C17 C18 1.387(12) .
C18 C19 1.349(11) .
C19 C20 1.387(9) .
C22 C23 1.381(10) .
C22 C27 1.381(9) .
C22 C28 1.480(8) .
C23 C24 1.391(11) .
C24 C25 1.361(16) .
C25 C26 1.348(15) .
C26 C27 1.393(12) .
C28 O18 1.280(6) 2_665
C29 C30 1.379(8) .
C30 C31 1.378(9) .
C31 C32 1.367(10) .
C32 C33 1.388(9) .
C33 C34 1.487(9) .
C35 C36 1.370(9) .
C35 C40 1.387(9) .
C35 C41 1.491(8) .
C36 C37 1.391(10) .
C37 C38 1.383(12) .
C38 C39 1.375(11) .
C39 C40 1.385(9) .
C41 O3 1.245(8) 2_665
C42 C43 1.383(9) .
C42 C47 1.385(9) .
C42 C48 1.499(8) .
C43 C44 1.385(10) .
C44 C45 1.350(12) .
C45 C46 1.383(12) .
C46 C47 1.388(10) .
C48 O6 1.247(8) 2_665
C49 C50 1.371(9) .
C49 C54 1.381(9) .
C49 C55 1.486(11) .
C50 C51 1.364(9) .
C51 C52 1.356(10) .
C52 C53 1.387(10) .
C53 C54 1.412(10) .
C55 O16 1.199(9) .
C55 O15 1.211(9) .
O01 C01 1.408(9) .
C01 C02 1.516(10) .
C56 C57 1.390(8) .
C56 C61 1.486(9) .
C57 C58 1.368(10) .
C58 C59 1.375(10) .
C59 C60 1.373(8) .

loop_
_platon_squeeze_void_nr
_platon_squeeze_void_average_x
_platon_squeeze_void_average_y
_platon_squeeze_void_average_z
_platon_squeeze_void_volume
_platon_squeeze_void_count_electrons
_platon_squeeze_void_content
1 0.000 0.000 0.500 209 30 ' '
2 0.061 0.683 0.337 13 1 ' '
3 0.938 0.317 0.663 13 1 ' '
